data_7058214
loop_
_publ_author_name
'Mondal, Satyajit'
'Chakraborty, Moumita'
'Mondal, Antu'
'Pakhira, Bholanath'
'Mukhopadhyay, Subhra Kanti'
'Banik, Avishek'
'Sengupta, Swaraj'
'Chattopadhyay, Shyamal Kumar'

_publ_section_title
;
 Crystal structure, spectroscopic, DNA binding studies and DFT
 calculations of a Zn(ii) complex
;
_journal_issue 14
_journal_name_full 'New Journal of Chemistry'
_journal_page_first 5466
_journal_paper_doi 10.1039/C8NJ05646C
_journal_volume 43
_journal_year 2019
_chemical_formula_moiety 'C12 H20 N6 O3 Zn'
_chemical_formula_sum 'C12 H20 N6 O3 Zn'
_chemical_formula_weight 361.71
_space_group_crystal_system monoclinic
_space_group_IT_number 14
_space_group_name_Hall '-P 2yn'
_space_group_name_H-M_alt 'P 1 21/n 1'
_symmetry_space_group_name_Hall '-P 2yn'
_symmetry_space_group_name_H-M 'P 1 21/n 1'
_atom_sites_solution_hydrogens mixed
_audit_creation_date 2019-02-04
_audit_creation_method
;
Olex2 1.2-ac3
(compiled 2017.01.05 svn.r3372 for Rigaku Oxford Diffraction, GUI svn.r5289)
;
_audit_update_record
;
2019-02-18 deposited with the CCDC.    2019-02-22 downloaded from the CCDC.
;
_cell_angle_alpha 90
_cell_angle_beta 90.795(9)
_cell_angle_gamma 90
_cell_formula_units_Z 4
_cell_length_a 9.599(3)
_cell_length_b 15.509(5)
_cell_length_c 10.397(3)
_cell_measurement_reflns_used 1720
_cell_measurement_temperature 293(2)
_cell_measurement_theta_max 25.0
_cell_measurement_theta_min 1.5
_cell_volume 1547.7(8)
_computing_molecular_graphics 'Olex2 (Dolomanov et al., 2009)'
_computing_publication_material 'Olex2 (Dolomanov et al., 2009)'
_computing_structure_refinement 'ShelXL (Sheldrick, 2015)'
_diffrn_ambient_temperature 293
_diffrn_measured_fraction_theta_full 0.909
_diffrn_measured_fraction_theta_max 0.909
_diffrn_measurement_device_type 'Bruker Axs Smart Apex-II'
_diffrn_radiation_type MoK\a
_diffrn_radiation_wavelength 0.71073
_diffrn_reflns_av_R_equivalents 0.0873
_diffrn_reflns_av_unetI/netI 0.0669
_diffrn_reflns_Laue_measured_fraction_full 0.909
_diffrn_reflns_Laue_measured_fraction_max 0.909
_diffrn_reflns_limit_h_max 11
_diffrn_reflns_limit_h_min -11
_diffrn_reflns_limit_k_max 18
_diffrn_reflns_limit_k_min -18
_diffrn_reflns_limit_l_max 12
_diffrn_reflns_limit_l_min -12
_diffrn_reflns_number 11496
_diffrn_reflns_point_group_measured_fraction_full 0.909
_diffrn_reflns_point_group_measured_fraction_max 0.909
_diffrn_reflns_theta_full 24.999
_diffrn_reflns_theta_max 24.999
_diffrn_reflns_theta_min 2.627
_exptl_absorpt_coefficient_mu 1.609
_exptl_absorpt_correction_T_max 0.893
_exptl_absorpt_correction_T_min 0.742
_exptl_absorpt_correction_type multi-scan
_exptl_crystal_colour 'metallic light yellow'
_exptl_crystal_colour_lustre metallic
_exptl_crystal_colour_modifier light
_exptl_crystal_colour_primary yellow
_exptl_crystal_density_diffrn 1.552
_exptl_crystal_description plate
_exptl_crystal_F_000 752
_exptl_crystal_size_max 0.21
_exptl_crystal_size_mid 0.16
_exptl_crystal_size_min 0.07
_refine_diff_density_max 0.384
_refine_diff_density_min -0.324
_refine_diff_density_rms 0.081
_refine_ls_extinction_coef 0.0075(13)
_refine_ls_extinction_expression Fc^*^=kFc[1+0.001xFc^2^\l^3^/sin(2\q)]^-1/4^
_refine_ls_extinction_method 'SHELXL-2018/1 (Sheldrick 2018)'
_refine_ls_goodness_of_fit_ref 1.100
_refine_ls_hydrogen_treatment mixed
_refine_ls_matrix_type full
_refine_ls_number_parameters 237
_refine_ls_number_reflns 2478
_refine_ls_number_restraints 7
_refine_ls_restrained_S_all 1.103
_refine_ls_R_factor_all 0.0680
_refine_ls_R_factor_gt 0.0452
_refine_ls_shift/su_max 0.000
_refine_ls_shift/su_mean 0.000
_refine_ls_structure_factor_coef Fsqd
_refine_ls_weighting_details 'w=1/[\s^2^(Fo^2^)+(0.0407P)^2^+1.6557P] where P=(Fo^2^+2Fc^2^)/3'
_refine_ls_weighting_scheme calc
_refine_ls_wR_factor_gt 0.1023
_refine_ls_wR_factor_ref 0.1267
_reflns_Friedel_coverage 0.000
_reflns_number_gt 1880
_reflns_number_total 2478
_reflns_threshold_expression 'I > 2\s(I)'
_cod_data_source_file c8nj05646c2.cif
_cod_data_source_block test8
_cod_depositor_comments 'Adding full bibliography for 7058214.cif.'
_cod_original_cell_volume 1547.7(9)
_cod_database_code 7058214
_shelx_shelxl_version_number 2018/1
_shelx_space_group_comment
;
The symmetry employed for this shelxl refinement is uniquely defined
by the following loop, which should always be used as a source of
symmetry information in preference to the above space-group names.
They are only intended as comments.
;
_olex2_refinement_description
;
1. Fixed Uiso
 At 1.2 times of:
  All C(H) groups, All C(H,H) groups
 At 1.5 times of:
  All C(H,H,H) groups, All O(H) groups
2. Restrained distances
 N5-C12A \\sim N5-C12B \\sim N5-C11A \\sim N5-C11B
 with sigma of 0.02
 O2-H2A \\sim O2-H2B
 with sigma of 0.02
3. Uiso/Uaniso restraints and constraints
Uanis(C9A) = Uanis(C9B)
4. Rigid body (RIGU) restrains
 N2
 with sigma for 1-2 distances of 0.004 and sigma for 1-3 distances of 0.004
5. Others
 Sof(C12B)=Sof(H12A)=Sof(H12B)=Sof(H12C)=Sof(C0AA)=Sof(H0AA)=Sof(H0AB)=
 Sof(C11A)=Sof(H11D)=Sof(H11E)=Sof(H11F)=Sof(C9A)=Sof(H9AA)=Sof(H9AB)=1-FVAR(1)
 Sof(C10)=Sof(H10A)=Sof(H10B)=Sof(C9B)=Sof(H9BA)=Sof(H9BB)=Sof(C11B)=Sof(H11A)=
 Sof(H11B)=Sof(H11C)=Sof(C12A)=Sof(H12D)=Sof(H12E)=Sof(H12F)=FVAR(1)
6.a Riding coordinates:
 O3(H3)
6.b Secondary CH2 refined with riding coordinates:
 C10(H10A,H10B), C9B(H9BA,H9BB), C7(H7A,H7B), C0AA(H0AA,H0AB), C9A(H9AA,H9AB)
6.c Me refined with riding coordinates:
 C3(H3A,H3B,H3C), C12B(H12A,H12B,H12C), C11A(H11D,H11E,H11F)
6.d Aromatic/amide H refined with riding coordinates:
 C8(H8), C1(H1)
6.e Tetrahedral OH refined with riding coordinates:
 O2(H2A)
6.f Idealised Me refined as rotating group:
 C11B(H11A,H11B,H11C), C12A(H12D,H12E,H12F)
;
_olex2_exptl_crystal_mounting_method
;
Manually
;
_olex2_submission_special_instructions 'No special instructions were received'

loop_
_space_group_symop_operation_xyz
'x, y, z'
'-x+1/2, y+1/2, -z+1/2'
'-x, -y, -z'
'x-1/2, -y-1/2, z-1/2'

loop_
_atom_site_label
_atom_site_type_symbol
_atom_site_fract_x
_atom_site_fract_y
_atom_site_fract_z
_atom_site_U_iso_or_equiv
_atom_site_adp_type
_atom_site_occupancy
_atom_site_site_symmetry_order
_atom_site_calc_flag
_atom_site_refinement_flags_posn
_atom_site_refinement_flags_adp
_atom_site_refinement_flags_occupancy
_atom_site_disorder_assembly
_atom_site_disorder_group
C10 C 0.4918(7) 0.3283(4) 0.3671(6) 0.045(2) Uani 0.724(15) 1 d . . P A 1
H10A H 0.576356 0.358726 0.391845 0.055 Uiso 0.724(15) 1 calc R . P A 1
H10B H 0.447205 0.359755 0.297169 0.055 Uiso 0.724(15) 1 calc R . P A 1
C9B C 0.5273(18) 0.2374(13) 0.3233(18) 0.044(3) Uani 0.724(15) 1 d . . P A 1
H9BA H 0.447061 0.211991 0.280168 0.053 Uiso 0.724(15) 1 calc R . P A 1
H9BB H 0.603137 0.239566 0.262727 0.053 Uiso 0.724(15) 1 calc R . P A 1
C8 C 0.6360(4) 0.1165(3) 0.4147(4) 0.0370(9) Uani 1 1 d . . . . .
H8 H 0.665227 0.104379 0.331758 0.044 Uiso 1 1 calc R . . . .
C5 C 0.6724(4) 0.0554(2) 0.5160(4) 0.0305(8) Uani 1 1 d . . . . .
C6 C 0.7724(4) -0.0107(3) 0.4903(4) 0.0379(10) Uani 1 1 d . . . . .
C7 C 0.8416(5) -0.0202(3) 0.3623(5) 0.0476(11) Uani 1 1 d . . . . .
H7A H 0.887204 0.033695 0.341488 0.057 Uiso 1 1 calc R . . . .
H7B H 0.913139 -0.064181 0.369734 0.057 Uiso 1 1 calc R . . . .
C1 C 0.8043(4) -0.0670(3) 0.5870(5) 0.0411(10) Uani 1 1 d . . . . .
H1 H 0.872023 -0.108434 0.571430 0.049 Uiso 1 1 calc R . . . .
C2 C 0.6478(4) -0.0081(3) 0.7288(4) 0.0355(9) Uani 1 1 d . . . . .
C4 C 0.6089(4) 0.0577(2) 0.6376(4) 0.0312(9) Uani 1 1 d . . . . .
C3 C 0.5755(5) -0.0129(3) 0.8561(4) 0.0440(10) Uani 1 1 d . . . . .
H3A H 0.508602 0.032928 0.861684 0.066 Uiso 1 1 calc R . . . .
H3B H 0.528838 -0.067369 0.863357 0.066 Uiso 1 1 calc R . . . .
H3C H 0.643023 -0.007232 0.924623 0.066 Uiso 1 1 calc R . . . .
C11B C 0.2573(10) 0.2946(9) 0.4439(11) 0.053(3) Uani 0.724(15) 1 d D . P A 1
H11A H 0.216954 0.333495 0.381954 0.079 Uiso 0.724(15) 1 calc GR . P A 1
H11B H 0.201012 0.293673 0.519552 0.079 Uiso 0.724(15) 1 calc GR . P A 1
H11C H 0.261508 0.237740 0.407835 0.079 Uiso 0.724(15) 1 calc GR . P A 1
C12B C 0.445(3) 0.4111(10) 0.481(3) 0.071(9) Uani 0.276(15) 1 d D . P A 2
H12A H 0.543112 0.412624 0.466319 0.106 Uiso 0.276(15) 1 calc R . P A 2
H12B H 0.396858 0.443790 0.416022 0.106 Uiso 0.276(15) 1 calc R . P A 2
H12C H 0.426045 0.435564 0.564240 0.106 Uiso 0.276(15) 1 calc R . P A 2
N1 N 0.4024(5) 0.2809(3) 0.7646(5) 0.0622(13) Uani 1 1 d . . . . .
N2 N 0.4088(4) 0.2561(3) 0.8703(5) 0.0504(11) Uani 1 1 d . U . . .
N3 N 0.4126(6) 0.2367(5) 0.9771(6) 0.093(2) Uani 1 1 d . . . . .
N5 N 0.3970(4) 0.3234(2) 0.4780(4) 0.0411(8) Uani 1 1 d D . . . .
N6 N 0.7450(4) -0.0668(2) 0.7032(4) 0.0391(8) Uani 1 1 d . . . . .
N4 N 0.5672(4) 0.1853(2) 0.4320(3) 0.0375(8) Uani 1 1 d . . . . .
O2 O 0.6890(3) 0.3007(2) 0.6359(3) 0.0520(9) Uani 1 1 d D . . . .
H2A H 0.751269 0.275734 0.597462 0.078 Uiso 1 1 calc DR . . . .
O1 O 0.5160(3) 0.11472(17) 0.6733(3) 0.0374(7) Uani 1 1 d . . . . .
O3 O 0.7500(3) -0.0425(2) 0.2596(3) 0.0584(9) Uani 1 1 d . . . . .
H3 H 0.680141 -0.065465 0.288587 0.088 Uiso 1 1 d R . . . .
Zn1 Zn 0.50679(5) 0.23634(3) 0.60899(4) 0.0329(2) Uani 1 1 d . . . . .
H2B H 0.711(6) 0.339(3) 0.686(5) 0.071(18) Uiso 1 1 d D . . . .
C0AA C 0.4113(19) 0.2786(11) 0.3445(15) 0.042(5) Uani 0.276(15) 1 d . . P A 2
H0AA H 0.351675 0.228139 0.341484 0.051 Uiso 0.276(15) 1 calc R . P A 2
H0AB H 0.379998 0.317929 0.277549 0.051 Uiso 0.276(15) 1 calc R . P A 2
C11A C 0.2457(16) 0.313(2) 0.500(3) 0.061(8) Uani 0.276(15) 1 d D . P A 2
H11D H 0.222026 0.252626 0.496416 0.091 Uiso 0.276(15) 1 calc R . P A 2
H11E H 0.223139 0.335215 0.583354 0.091 Uiso 0.276(15) 1 calc R . P A 2
H11F H 0.193952 0.343441 0.435136 0.091 Uiso 0.276(15) 1 calc R . P A 2
C12A C 0.3892(12) 0.4107(5) 0.5379(11) 0.061(3) Uani 0.724(15) 1 d D . P A 1
H12D H 0.481044 0.429197 0.563026 0.092 Uiso 0.724(15) 1 calc GR . P A 1
H12E H 0.331185 0.408260 0.612302 0.092 Uiso 0.724(15) 1 calc GR . P A 1
H12F H 0.350304 0.450804 0.476916 0.092 Uiso 0.724(15) 1 calc GR . P A 1
C9A C 0.556(6) 0.252(4) 0.319(6) 0.044(3) Uani 0.276(15) 1 d . . P A 2
H9AA H 0.621546 0.299657 0.329330 0.053 Uiso 0.276(15) 1 calc R . P A 2
H9AB H 0.566263 0.225942 0.235427 0.053 Uiso 0.276(15) 1 calc R . P A 2

loop_
_atom_site_aniso_label
_atom_site_aniso_U_11
_atom_site_aniso_U_22
_atom_site_aniso_U_33
_atom_site_aniso_U_23
_atom_site_aniso_U_13
_atom_site_aniso_U_12
C10 0.047(4) 0.045(4) 0.044(4) 0.021(3) 0.006(3) -0.004(3)
C9B 0.055(9) 0.050(9) 0.028(3) 0.011(4) 0.011(5) 0.006(5)
C8 0.039(2) 0.037(2) 0.035(2) -0.0021(17) 0.0029(17) -0.0045(18)
C5 0.0297(19) 0.027(2) 0.035(2) -0.0012(16) 0.0014(16) -0.0020(15)
C6 0.033(2) 0.034(2) 0.046(2) -0.0043(19) 0.0053(18) -0.0047(17)
C7 0.041(3) 0.047(3) 0.055(3) -0.007(2) 0.012(2) 0.001(2)
C1 0.036(2) 0.030(2) 0.057(3) 0.0011(19) 0.005(2) 0.0039(17)
C2 0.034(2) 0.034(2) 0.038(2) 0.0024(17) 0.0019(17) -0.0100(17)
C4 0.032(2) 0.026(2) 0.036(2) -0.0038(16) 0.0012(16) -0.0041(15)
C3 0.047(3) 0.044(3) 0.041(2) 0.0044(19) 0.0025(19) -0.0025(19)
C11B 0.050(5) 0.051(6) 0.057(7) 0.002(5) 0.000(4) -0.005(3)
C12B 0.049(15) 0.034(11) 0.13(3) 0.037(13) 0.003(13) -0.005(10)
N1 0.086(3) 0.053(3) 0.048(3) 0.013(2) 0.025(2) 0.028(2)
N2 0.039(2) 0.055(2) 0.058(3) 0.011(2) 0.0206(19) 0.0117(17)
N3 0.059(3) 0.169(6) 0.052(3) 0.041(3) 0.023(2) 0.029(3)
N5 0.040(2) 0.0348(19) 0.049(2) 0.0095(16) 0.0024(16) 0.0028(15)
N6 0.039(2) 0.0312(18) 0.047(2) 0.0045(15) -0.0022(16) -0.0006(15)
N4 0.047(2) 0.034(2) 0.0313(18) 0.0005(14) 0.0032(15) 0.0049(16)
O2 0.0392(17) 0.061(2) 0.056(2) -0.0245(17) 0.0079(14) -0.0126(15)
O1 0.0452(17) 0.0308(15) 0.0364(16) 0.0013(12) 0.0103(12) 0.0014(12)
O3 0.058(2) 0.073(2) 0.0439(19) -0.0117(17) 0.0170(16) -0.0174(17)
Zn1 0.0354(3) 0.0302(3) 0.0331(3) 0.00149(19) 0.00349(19) 0.00170(18)
C0AA 0.056(12) 0.034(10) 0.036(9) 0.006(6) -0.017(7) -0.004(8)
C11A 0.042(13) 0.06(2) 0.08(2) 0.025(17) -0.026(12) -0.005(10)
C12A 0.067(7) 0.030(4) 0.087(7) 0.010(4) -0.013(5) -0.006(4)
C9A 0.055(9) 0.050(9) 0.028(3) 0.011(4) 0.011(5) 0.006(5)

loop_
_atom_type_symbol
_atom_type_description
_atom_type_scat_dispersion_real
_atom_type_scat_dispersion_imag
_atom_type_scat_source
C C 0.0033 0.0016 'International Tables Vol C Tables 4.2.6.8 and 6.1.1.4'
H H 0.0000 0.0000 'International Tables Vol C Tables 4.2.6.8 and 6.1.1.4'
N N 0.0061 0.0033 'International Tables Vol C Tables 4.2.6.8 and 6.1.1.4'
O O 0.0106 0.0060 'International Tables Vol C Tables 4.2.6.8 and 6.1.1.4'
Zn Zn 0.2839 1.4301 'International Tables Vol C Tables 4.2.6.8 and 6.1.1.4'

loop_
_geom_angle_atom_site_label_1
_geom_angle_atom_site_label_2
_geom_angle_atom_site_label_3
_geom_angle
N5 C10 C9B 109.1(7)
N4 C9B C10 110.2(13)
N4 C8 C5 124.4(4)
C6 C5 C8 119.1(4)
C4 C5 C8 121.9(3)
C4 C5 C6 119.0(4)
C5 C6 C7 122.8(4)
C1 C6 C5 117.7(4)
C1 C6 C7 119.5(4)
O3 C7 C6 114.5(3)
N6 C1 C6 124.6(4)
C4 C2 C3 119.7(4)
N6 C2 C4 121.9(4)
N6 C2 C3 118.3(4)
C5 C4 C2 117.4(3)
O1 C4 C5 125.0(4)
O1 C4 C2 117.6(3)
N2 N1 Zn1 128.2(3)
N3 N2 N1 175.8(6)
C10 N5 Zn1 102.8(3)
C10 N5 C12A 108.2(5)
C11B N5 C10 113.7(6)
C11B N5 Zn1 113.5(6)
C11B N5 C12A 109.2(7)
C12B N5 Zn1 114.8(13)
C12B N5 C0AA 114.3(15)
C12B N5 C11A 114.5(17)
C0AA N5 Zn1 103.5(6)
C11A N5 Zn1 107.5(13)
C11A N5 C0AA 100.8(16)
C12A N5 Zn1 109.1(5)
C2 N6 C1 119.2(4)
C9B N4 Zn1 113.8(9)
C8 N4 C9B 119.7(9)
C8 N4 Zn1 126.4(3)
C8 N4 C9A 119(2)
C9A N4 Zn1 113(2)
C4 O1 Zn1 124.5(2)
N1 Zn1 N5 92.71(16)
N1 Zn1 N4 166.59(19)
N4 Zn1 N5 79.76(14)
O2 Zn1 N1 99.01(19)
O2 Zn1 N5 100.96(15)
O2 Zn1 N4 93.35(14)
O1 Zn1 N1 94.25(14)
O1 Zn1 N5 144.17(13)
O1 Zn1 N4 85.74(12)
O1 Zn1 O2 112.53(14)
C9A C0AA N5 112(3)
C0AA C9A N4 96(3)

loop_
_geom_bond_atom_site_label_1
_geom_bond_atom_site_label_2
_geom_bond_distance
C10 C9B 1.52(2)
C10 N5 1.481(7)
C9B N4 1.44(2)
C8 C5 1.456(6)
C8 N4 1.268(6)
C5 C6 1.432(6)
C5 C4 1.412(6)
C6 C7 1.502(6)
C6 C1 1.363(7)
C7 O3 1.417(6)
C1 N6 1.343(6)
C2 C4 1.438(6)
C2 C3 1.505(6)
C2 N6 1.332(6)
C4 O1 1.314(5)
C11B N5 1.452(9)
C12B N5 1.436(14)
N1 N2 1.165(7)
N1 Zn1 2.035(4)
N2 N3 1.151(7)
N5 Zn1 2.179(4)
N5 C0AA 1.559(17)
N5 C11A 1.483(15)
N5 C12A 1.493(8)
N4 Zn1 2.093(3)
N4 C9A 1.57(6)
O2 Zn1 2.030(3)
O1 Zn1 2.003(3)
C0AA C9A 1.47(6)
